data_4066398
loop_
_publ_author_name
'Gao, Yihua'
'Zhang, Jianying'
'Hu, Hongfan'
'Cui, Chunming'

_publ_section_title
;
 Base-Stabilized 1-Silacyclopenta-2,4-dienylidenes
;
_journal_issue 14
_journal_name_full Organometallics
_journal_page_first 3063
_journal_paper_doi 10.1021/om100447g
_journal_volume 29
_journal_year 2010
_chemical_formula_moiety 'C44 H32 Si'
_chemical_formula_sum 'C44 H32 Si'
_chemical_formula_weight 588.79
_chemical_name_systematic
; 
 ? 
;
_space_group_IT_number 14
_symmetry_cell_setting monoclinic
_symmetry_space_group_name_Hall '-P 2ybc'
_symmetry_space_group_name_H-M 'P 1 21/c 1'
_atom_sites_solution_hydrogens geom
_atom_sites_solution_primary direct
_atom_sites_solution_secondary difmap
_audit_creation_method SHELXL-97
_cell_angle_alpha 90.00
_cell_angle_beta 97.691(5)
_cell_angle_gamma 90.00
_cell_formula_units_Z 4
_cell_length_a 10.780(3)
_cell_length_b 27.233(6)
_cell_length_c 11.144(3)
_cell_measurement_reflns_used 10491
_cell_measurement_temperature 113(2)
_cell_measurement_theta_max 27.9
_cell_measurement_theta_min 1.9
_cell_volume 3242.1(14)
_computing_cell_refinement 'CrystalClear-SM Expert 2.0 r2'
_computing_data_collection 'CrystalClear-SM Expert 2.0 r2 (Rigaku, 2009)'
_computing_data_reduction 'CrystalClear-SM Expert 2.0 r2'
_computing_molecular_graphics 'Bruker SHELXTL'
_computing_publication_material 'Bruker SHELXTL'
_computing_structure_refinement 'SHELXL-97 (Sheldrick, 1997)'
_computing_structure_solution 'SHELXS-97 (Sheldrick, 1990)'
_diffrn_ambient_temperature 113(2)
_diffrn_detector_area_resol_mean 14.6
_diffrn_measured_fraction_theta_full 0.997
_diffrn_measured_fraction_theta_max 0.997
_diffrn_measurement_device_type 'Rigaku Saturn 724CCD camera'
_diffrn_measurement_method \w
_diffrn_radiation_monochromator Multilayer
_diffrn_radiation_source 'Rotating Anode'
_diffrn_radiation_type MoK\a
_diffrn_radiation_wavelength 0.71073
_diffrn_reflns_av_R_equivalents 0.0453
_diffrn_reflns_av_sigmaI/netI 0.0528
_diffrn_reflns_limit_h_max 14
_diffrn_reflns_limit_h_min -14
_diffrn_reflns_limit_k_max 31
_diffrn_reflns_limit_k_min -35
_diffrn_reflns_limit_l_max 14
_diffrn_reflns_limit_l_min -14
_diffrn_reflns_number 30263
_diffrn_reflns_theta_full 27.87
_diffrn_reflns_theta_max 27.87
_diffrn_reflns_theta_min 1.91
_diffrn_standards_decay_% 0
_diffrn_standards_interval_count 0
_diffrn_standards_interval_time 0
_diffrn_standards_number 0
_exptl_absorpt_coefficient_mu 0.103
_exptl_absorpt_correction_T_max 0.9817
_exptl_absorpt_correction_T_min 0.9777
_exptl_absorpt_correction_type multi-scan
_exptl_absorpt_process_details CrystalClear
_exptl_crystal_colour Colorless
_exptl_crystal_density_diffrn 1.206
_exptl_crystal_density_meas 1.206
_exptl_crystal_density_method 'not measured'
_exptl_crystal_description Prism
_exptl_crystal_F_000 1240
_exptl_crystal_size_max 0.22
_exptl_crystal_size_mid 0.20
_exptl_crystal_size_min 0.18
_refine_diff_density_max 0.281
_refine_diff_density_min -0.253
_refine_diff_density_rms 0.047
_refine_ls_extinction_method none
_refine_ls_goodness_of_fit_ref 1.188
_refine_ls_hydrogen_treatment constr
_refine_ls_matrix_type full
_refine_ls_number_parameters 400
_refine_ls_number_reflns 7701
_refine_ls_number_restraints 202
_refine_ls_restrained_S_all 1.202
_refine_ls_R_factor_all 0.0870
_refine_ls_R_factor_gt 0.0674
_refine_ls_shift/su_max 0.018
_refine_ls_shift/su_mean 0.001
_refine_ls_structure_factor_coef Fsqd
_refine_ls_weighting_details 'calc w=1/[\s^2^(Fo^2^)+(0.0515P)^2^+0.4292P] where P=(Fo^2^+2Fc^2^)/3'
_refine_ls_weighting_scheme calc
_refine_ls_wR_factor_gt 0.1357
_refine_ls_wR_factor_ref 0.1444
_reflns_number_gt 6204
_reflns_number_total 7701
_reflns_threshold_expression >2sigma(I)
_cod_data_source_file om100447g_si_002.cif
_cod_data_source_block shelx
_cod_depositor_comments
;
The following automatic conversions were performed:

'_exptl_absorpt_correction_type' value 'Multi-scan' changed to
'multi-scan' according to
/home/saulius/struct/CIF-dictionaries/cif_core.dic dictionary named
'cif_core.dic' version 2.4.1 from 2010-06-29.

Automatic conversion script
Id: cif_fix_values 1715 2011-07-08 13:25:40Z adriana 
;
_cod_original_cell_volume 3242.2(13)
_cod_original_sg_symbol_H-M P2(1)/c
_cod_database_code 4066398

loop_
_symmetry_equiv_pos_as_xyz
'x, y, z'
'-x, y+1/2, -z+1/2'
'-x, -y, -z'
'x, -y-1/2, z-1/2'

loop_
_atom_site_label
_atom_site_type_symbol
_atom_site_fract_x
_atom_site_fract_y
_atom_site_fract_z
_atom_site_U_iso_or_equiv
_atom_site_adp_type
_atom_site_occupancy
_atom_site_symmetry_multiplicity
_atom_site_calc_flag
_atom_site_refinement_flags
_atom_site_disorder_assembly
_atom_site_disorder_group
Si1 Si 0.30851(5) 0.157649(19) 0.73601(5) 0.02919(15) Uani 1 1 d . . .
C1 C 0.17596(17) 0.23430(6) 0.78115(16) 0.0249(4) Uani 1 1 d . . .
C2 C 0.16644(17) 0.18471(7) 0.79170(16) 0.0252(4) Uani 1 1 d . A .
C3 C 0.29097(17) 0.25329(6) 0.73313(16) 0.0248(4) Uani 1 1 d . A .
C4 C 0.36942(17) 0.21875(7) 0.69657(17) 0.0269(4) Uani 1 1 d . A .
C5 C 0.06969(17) 0.15593(7) 0.84248(17) 0.0261(4) Uani 1 1 d . . .
C6 C -0.0467(2) 0.17332(8) 0.8642(2) 0.0493(7) Uani 1 1 d . A .
H6 H -0.0708 0.2058 0.8407 0.059 Uiso 1 1 calc R . .
C7 C -0.1281(2) 0.14414(8) 0.9192(2) 0.0522(7) Uani 1 1 d . . .
H7 H -0.2067 0.1571 0.9333 0.063 Uiso 1 1 calc R A .
C8 C -0.0972(2) 0.09720(8) 0.9535(2) 0.0414(5) Uani 1 1 d . A .
H8 H -0.1524 0.0778 0.9934 0.050 Uiso 1 1 calc R . .
C9 C 0.0141(2) 0.07857(8) 0.9296(2) 0.0486(6) Uani 1 1 d . . .
H9 H 0.0360 0.0456 0.9512 0.058 Uiso 1 1 calc R A .
C10 C 0.0955(2) 0.10725(8) 0.8739(2) 0.0412(6) Uani 1 1 d . A .
H10 H 0.1718 0.0932 0.8565 0.049 Uiso 1 1 calc R . .
C11 C 0.08277(17) 0.27060(6) 0.81608(16) 0.0248(4) Uani 1 1 d . A .
C12 C -0.0160(2) 0.28641(8) 0.7324(2) 0.0408(5) Uani 1 1 d . . .
H12 H -0.0240 0.2742 0.6519 0.049 Uiso 1 1 calc R A .
C13 C -0.1033(2) 0.31972(8) 0.7641(2) 0.0446(6) Uani 1 1 d . A .
H13 H -0.1702 0.3303 0.7056 0.054 Uiso 1 1 calc R . .
C14 C -0.0926(2) 0.33743(7) 0.8807(2) 0.0376(5) Uani 1 1 d . . .
H14 H -0.1519 0.3604 0.9028 0.045 Uiso 1 1 calc R A .
C15 C 0.0040(2) 0.32180(8) 0.9649(2) 0.0425(5) Uani 1 1 d . A .
H15 H 0.0108 0.3337 1.0456 0.051 Uiso 1 1 calc R . .
C16 C 0.0921(2) 0.28866(8) 0.93268(18) 0.0360(5) Uani 1 1 d . . .
H16 H 0.1591 0.2784 0.9914 0.043 Uiso 1 1 calc R A .
C17 C 0.31601(18) 0.30732(7) 0.73987(17) 0.0267(4) Uani 1 1 d . . .
C18 C 0.2387(2) 0.34137(7) 0.6736(2) 0.0370(5) Uani 1 1 d . A .
H18 H 0.1703 0.3304 0.6174 0.044 Uiso 1 1 calc R . .
C19 C 0.2608(3) 0.39126(8) 0.6893(2) 0.0497(6) Uani 1 1 d . . .
H19 H 0.2075 0.4143 0.6438 0.060 Uiso 1 1 calc R A .
C20 C 0.3602(3) 0.40760(8) 0.7708(2) 0.0523(7) Uani 1 1 d . A .
H20 H 0.3748 0.4418 0.7820 0.063 Uiso 1 1 calc R . .
C21 C 0.4382(3) 0.37412(8) 0.8357(2) 0.0476(6) Uani 1 1 d . . .
H21 H 0.5072 0.3853 0.8911 0.057 Uiso 1 1 calc R A .
C22 C 0.4162(2) 0.32420(7) 0.82036(18) 0.0345(5) Uani 1 1 d . A .
H22 H 0.4703 0.3013 0.8654 0.041 Uiso 1 1 calc R . .
C23 C 0.48368(18) 0.22787(7) 0.63985(17) 0.0272(4) Uani 1 1 d . . .
C24 C 0.49229(19) 0.26723(7) 0.56091(18) 0.0310(4) Uani 1 1 d . A .
H24 H 0.4250 0.2899 0.5466 0.037 Uiso 1 1 calc R . .
C25 C 0.59728(19) 0.27373(7) 0.50308(19) 0.0335(5) Uani 1 1 d . . .
H25 H 0.6012 0.3007 0.4496 0.040 Uiso 1 1 calc R A .
C26 C 0.69644(19) 0.24113(7) 0.52294(19) 0.0338(5) Uani 1 1 d . A .
H26 H 0.7687 0.2457 0.4838 0.041 Uiso 1 1 calc R . .
C27 C 0.6893(2) 0.20205(8) 0.59994(19) 0.0368(5) Uani 1 1 d . . .
H27 H 0.7572 0.1796 0.6144 0.044 Uiso 1 1 calc R A .
C28 C 0.58380(19) 0.19517(7) 0.65656(19) 0.0331(5) Uani 1 1 d . A .
H28 H 0.5797 0.1675 0.7079 0.040 Uiso 1 1 calc R . .
C29 C 0.41448(19) 0.12720(7) 0.8547(2) 0.0403(5) Uani 0.50 1 d PD A 1
C37 C 0.2722(2) 0.11218(7) 0.6147(2) 0.0426(6) Uani 0.50 1 d PD A 1
H37 H 0.2199 0.1235 0.5448 0.051 Uiso 0.50 1 calc PR A 1
C30 C 0.4872(5) 0.10377(18) 0.9150(4) 0.0269(8) Uani 0.50 1 d PDU A 1
C31 C 0.5757(9) 0.0751(3) 0.9964(6) 0.0228(13) Uani 0.50 1 d PGDU A 1
C32 C 0.6119(10) 0.0292(3) 0.9589(8) 0.0278(11) Uani 0.50 1 d PGDU A 1
H32A H 0.5832 0.0180 0.8793 0.033 Uiso 0.50 1 calc PR A 1
C33 C 0.6901(16) -0.0003(4) 1.0379(13) 0.0336(12) Uani 0.50 1 d PGDU A 1
H33A H 0.7149 -0.0316 1.0123 0.040 Uiso 0.50 1 calc PR A 1
C34 C 0.7321(18) 0.0161(6) 1.1544(12) 0.0386(7) Uani 0.50 1 d PGDU A 1
H34A H 0.7856 -0.0040 1.2084 0.046 Uiso 0.50 1 calc PR A 1
C35 C 0.6959(14) 0.0620(5) 1.1918(8) 0.0383(9) Uani 0.50 1 d PGDU A 1
H35A H 0.7246 0.0732 1.2714 0.046 Uiso 0.50 1 calc PR A 1
C36 C 0.6177(10) 0.0915(4) 1.1128(7) 0.0297(12) Uani 0.50 1 d PGDU A 1
H36A H 0.5930 0.1229 1.1384 0.036 Uiso 0.50 1 calc PR A 1
C38 C 0.3087(6) 0.0656(2) 0.6109(5) 0.0349(11) Uani 0.50 1 d PDU A 1
H38A H 0.3704 0.0547 0.6741 0.042 Uiso 0.50 1 calc PR A 1
C39 C 0.2603(10) 0.0284(2) 0.5145(8) 0.0495(8) Uani 0.50 1 d PGDU A 1
C40 C 0.1432(9) 0.0252(3) 0.4455(9) 0.0635(18) Uani 0.50 1 d PGU A 1
H40A H 0.0827 0.0502 0.4512 0.076 Uiso 0.50 1 calc PR A 1
C41 C 0.1146(8) -0.0144(4) 0.3682(8) 0.076(2) Uani 0.50 1 d PGU A 1
H41A H 0.0346 -0.0166 0.3211 0.092 Uiso 0.50 1 calc PR A 1
C42 C 0.2032(9) -0.0509(3) 0.3599(9) 0.0734(14) Uani 0.50 1 d PGU A 1
H42A H 0.1837 -0.0780 0.3071 0.088 Uiso 0.50 1 calc PR A 1
C43 C 0.3203(8) -0.0478(3) 0.4289(9) 0.0543(17) Uani 0.50 1 d PGU A 1
H43A H 0.3808 -0.0727 0.4232 0.065 Uiso 0.50 1 calc PR A 1
C44 C 0.3489(7) -0.0081(3) 0.5061(7) 0.0469(15) Uani 0.50 1 d PGU A 1
H44A H 0.4289 -0.0060 0.5533 0.056 Uiso 0.50 1 calc PR A 1
C37' C 0.41448(19) 0.12720(7) 0.8547(2) 0.0403(5) Uani 0.50 1 d PDU A 2
H37' H 0.4105 0.1438 0.9290 0.048 Uiso 0.50 1 calc PR A 2
C29' C 0.2722(2) 0.11218(7) 0.6147(2) 0.0426(6) Uani 0.50 1 d PDU A 2
C30' C 0.2688(6) 0.07324(19) 0.5764(5) 0.0349(11) Uani 0.50 1 d PDU A 2
C31' C 0.2482(10) 0.0283(2) 0.5069(8) 0.0495(8) Uani 0.50 1 d PGDU A 2
C32' C 0.1470(10) 0.0334(3) 0.4164(9) 0.0635(18) Uani 0.50 1 d PGDU A 2
H32B H 0.1008 0.0632 0.4091 0.076 Uiso 0.50 1 calc PR A 2
C33' C 0.1134(9) -0.0051(4) 0.3367(8) 0.076(2) Uani 0.50 1 d PGDU A 2
H33B H 0.0442 -0.0016 0.2749 0.092 Uiso 0.50 1 calc PR A 2
C34' C 0.1810(10) -0.0487(3) 0.3474(8) 0.0734(14) Uani 0.50 1 d PGDU A 2
H34B H 0.1580 -0.0750 0.2930 0.088 Uiso 0.50 1 calc PR A 2
C35' C 0.2822(8) -0.0538(2) 0.4379(9) 0.0543(17) Uani 0.50 1 d PGDU A 2
H35B H 0.3284 -0.0836 0.4452 0.065 Uiso 0.50 1 calc PR A 2
C36' C 0.3158(7) -0.0153(3) 0.5176(7) 0.0469(15) Uani 0.50 1 d PGDU A 2
H36B H 0.3850 -0.0188 0.5794 0.056 Uiso 0.50 1 calc PR A 2
C38' C 0.4908(5) 0.09224(18) 0.8737(4) 0.0269(8) Uani 0.50 1 d PDU A 2
H38' H 0.4957 0.0763 0.7987 0.032 Uiso 0.50 1 calc PR A 2
C39' C 0.5743(9) 0.0669(3) 0.9669(6) 0.0228(13) Uani 0.50 1 d PGDU A 2
C40' C 0.6260(10) 0.0222(3) 0.9398(8) 0.0278(11) Uani 0.50 1 d PGU A 2
H40B H 0.6082 0.0089 0.8605 0.033 Uiso 0.50 1 calc PR A 2
C41' C 0.7036(15) -0.0031(4) 1.0286(13) 0.0336(12) Uani 0.50 1 d PGU A 2
H41B H 0.7389 -0.0337 1.0100 0.040 Uiso 0.50 1 calc PR A 2
C42' C 0.7296(18) 0.0164(6) 1.1445(11) 0.0386(7) Uani 0.50 1 d PGU A 2
H42B H 0.7826 -0.0009 1.2052 0.046 Uiso 0.50 1 calc PR A 2
C43' C 0.6779(14) 0.0611(5) 1.1716(7) 0.0383(9) Uani 0.50 1 d PGU A 2
H43B H 0.6957 0.0744 1.2509 0.046 Uiso 0.50 1 calc PR A 2
C44' C 0.6003(9) 0.0864(3) 1.0828(7) 0.0297(12) Uani 0.50 1 d PGU A 2
H44B H 0.5650 0.1170 1.1014 0.036 Uiso 0.50 1 calc PR A 2

loop_
_atom_site_aniso_label
_atom_site_aniso_U_11
_atom_site_aniso_U_22
_atom_site_aniso_U_33
_atom_site_aniso_U_23
_atom_site_aniso_U_13
_atom_site_aniso_U_12
Si1 0.0225(3) 0.0228(3) 0.0430(3) -0.0005(2) 0.0073(2) 0.0008(2)
C1 0.0234(10) 0.0256(9) 0.0249(10) 0.0001(7) 0.0004(8) 0.0017(7)
C2 0.0239(10) 0.0264(10) 0.0248(9) -0.0009(7) 0.0014(8) 0.0007(7)
C3 0.0251(10) 0.0253(9) 0.0231(9) 0.0015(7) -0.0001(8) 0.0005(7)
C4 0.0224(10) 0.0291(10) 0.0290(10) -0.0007(7) 0.0030(8) 0.0000(8)
C5 0.0228(10) 0.0266(10) 0.0286(10) -0.0031(7) 0.0025(8) -0.0014(7)
C6 0.0338(13) 0.0261(11) 0.092(2) -0.0023(11) 0.0222(13) 0.0004(9)
C7 0.0344(13) 0.0368(13) 0.092(2) -0.0098(12) 0.0317(14) -0.0041(10)
C8 0.0315(12) 0.0473(13) 0.0476(14) 0.0025(10) 0.0125(11) -0.0121(10)
C9 0.0301(13) 0.0415(13) 0.0747(18) 0.0240(12) 0.0087(12) -0.0014(10)
C10 0.0262(12) 0.0385(12) 0.0610(15) 0.0134(10) 0.0137(11) 0.0045(9)
C11 0.0246(10) 0.0229(9) 0.0268(10) 0.0015(7) 0.0038(8) 0.0005(7)
C12 0.0401(13) 0.0504(13) 0.0303(11) -0.0084(9) -0.0005(10) 0.0154(10)
C13 0.0406(14) 0.0511(14) 0.0406(13) 0.0017(10) -0.0003(10) 0.0218(11)
C14 0.0372(13) 0.0340(12) 0.0438(13) 0.0008(9) 0.0137(10) 0.0110(9)
C15 0.0420(14) 0.0529(14) 0.0330(12) -0.0104(10) 0.0065(10) 0.0108(11)
C16 0.0339(12) 0.0434(12) 0.0297(11) -0.0021(9) 0.0009(9) 0.0085(9)
C17 0.0296(11) 0.0250(10) 0.0269(10) 0.0005(7) 0.0086(8) 0.0006(8)
C18 0.0388(13) 0.0326(11) 0.0396(12) 0.0050(9) 0.0054(10) 0.0025(9)
C19 0.0636(17) 0.0317(12) 0.0568(16) 0.0149(11) 0.0196(14) 0.0079(11)
C20 0.081(2) 0.0255(11) 0.0564(16) -0.0030(10) 0.0295(15) -0.0107(12)
C21 0.0669(17) 0.0395(13) 0.0367(13) -0.0063(10) 0.0081(12) -0.0232(12)
C22 0.0431(13) 0.0316(11) 0.0287(11) 0.0027(8) 0.0049(9) -0.0080(9)
C23 0.0261(10) 0.0270(10) 0.0283(10) -0.0036(7) 0.0034(8) -0.0040(8)
C24 0.0297(11) 0.0309(10) 0.0326(11) -0.0007(8) 0.0050(9) 0.0011(8)
C25 0.0328(12) 0.0333(11) 0.0355(11) 0.0027(8) 0.0086(9) -0.0011(9)
C26 0.0271(11) 0.0370(11) 0.0385(12) -0.0009(9) 0.0095(9) -0.0044(9)
C27 0.0277(11) 0.0399(12) 0.0438(13) 0.0023(9) 0.0087(10) 0.0057(9)
C28 0.0307(11) 0.0319(11) 0.0377(12) 0.0035(8) 0.0082(9) 0.0019(8)
C29 0.0237(11) 0.0257(10) 0.0716(16) 0.0057(10) 0.0064(11) -0.0011(8)
C37 0.0379(13) 0.0308(11) 0.0637(16) -0.0036(10) 0.0230(12) -0.0007(9)
C30 0.0248(12) 0.024(2) 0.034(3) -0.0033(15) 0.0119(19) 0.0001(14)
C31 0.0200(11) 0.019(2) 0.030(3) -0.002(2) 0.005(2) -0.0025(15)
C32 0.022(2) 0.027(2) 0.035(3) -0.0052(16) 0.009(2) 0.0020(15)
C33 0.022(3) 0.0296(14) 0.050(2) 0.0031(12) 0.0094(19) 0.0049(10)
C34 0.0323(13) 0.0388(12) 0.0444(19) 0.0157(13) 0.0032(14) 0.0023(9)
C35 0.038(4) 0.0426(13) 0.033(2) 0.004(2) -0.0008(18) -0.0019(19)
C36 0.029(3) 0.0277(19) 0.031(3) -0.002(2) 0.000(2) -0.0036(18)
C38 0.038(3) 0.0322(19) 0.036(3) -0.0036(18) 0.010(2) -0.0013(18)
C39 0.070(2) 0.0357(13) 0.0470(16) -0.0115(10) 0.0247(16) -0.0112(13)
C40 0.084(2) 0.053(3) 0.056(4) -0.009(3) 0.016(3) 0.006(2)
C41 0.097(3) 0.063(4) 0.062(4) -0.020(3) -0.014(3) 0.005(2)
C42 0.104(4) 0.0516(18) 0.057(2) -0.0244(16) -0.017(2) 0.002(2)
C43 0.082(5) 0.0323(19) 0.047(2) -0.0063(16) 0.004(3) 0.000(2)
C44 0.067(4) 0.039(2) 0.0384(19) -0.0072(17) 0.017(2) -0.015(2)
C37' 0.0237(11) 0.0257(10) 0.0716(16) 0.0057(10) 0.0064(11) -0.0011(8)
C29' 0.0379(13) 0.0308(11) 0.0637(16) -0.0036(10) 0.0230(12) -0.0007(9)
C30' 0.038(3) 0.0322(19) 0.036(3) -0.0036(18) 0.010(2) -0.0013(18)
C31' 0.070(2) 0.0357(13) 0.0470(16) -0.0115(10) 0.0247(16) -0.0112(13)
C32' 0.084(2) 0.053(3) 0.056(4) -0.009(3) 0.016(3) 0.006(2)
C33' 0.097(3) 0.063(4) 0.062(4) -0.020(3) -0.014(3) 0.005(2)
C34' 0.104(4) 0.0516(18) 0.057(2) -0.0244(16) -0.017(2) 0.002(2)
C35' 0.082(5) 0.0323(19) 0.047(2) -0.0063(16) 0.004(3) 0.000(2)
C36' 0.067(4) 0.039(2) 0.0384(19) -0.0072(17) 0.017(2) -0.015(2)
C38' 0.0248(12) 0.024(2) 0.034(3) -0.0033(15) 0.0119(19) 0.0001(14)
C39' 0.0200(11) 0.019(2) 0.030(3) -0.002(2) 0.005(2) -0.0025(15)
C40' 0.022(2) 0.027(2) 0.035(3) -0.0052(16) 0.009(2) 0.0020(15)
C41' 0.022(3) 0.0296(14) 0.050(2) 0.0031(12) 0.0094(19) 0.0049(10)
C42' 0.0323(13) 0.0388(12) 0.0444(19) 0.0157(13) 0.0032(14) 0.0023(9)
C43' 0.038(4) 0.0426(13) 0.033(2) 0.004(2) -0.0008(18) -0.0019(19)
C44' 0.029(3) 0.0277(19) 0.031(3) -0.002(2) 0.000(2) -0.0036(18)

loop_
_atom_type_symbol
_atom_type_description
_atom_type_scat_dispersion_real
_atom_type_scat_dispersion_imag
_atom_type_scat_source
C C 0.0033 0.0016 'International Tables Vol C Tables 4.2.6.8 and 6.1.1.4'
H H 0.0000 0.0000 'International Tables Vol C Tables 4.2.6.8 and 6.1.1.4'
Si Si 0.0817 0.0704 'International Tables Vol C Tables 4.2.6.8 and 6.1.1.4'

loop_
_geom_angle_atom_site_label_1
_geom_angle_atom_site_label_2
_geom_angle_atom_site_label_3
_geom_angle
C29 Si1 C37 106.14(11)
C29 Si1 C4 111.72(9)
C37 Si1 C4 118.42(9)
C29 Si1 C2 113.42(10)
C37 Si1 C2 113.87(9)
C4 Si1 C2 93.22(8)
C2 C1 C11 124.88(16)
C2 C1 C3 116.53(16)
C11 C1 C3 118.58(15)
C1 C2 C5 128.70(16)
C1 C2 Si1 106.66(13)
C5 C2 Si1 124.56(13)
C4 C3 C17 125.36(16)
C4 C3 C1 116.26(16)
C17 C3 C1 118.13(15)
C3 C4 C23 126.69(17)
C3 C4 Si1 107.06(13)
C23 C4 Si1 126.22(13)
C6 C5 C10 115.83(18)
C6 C5 C2 125.81(18)
C10 C5 C2 118.35(17)
C7 C6 C5 121.3(2)
C7 C6 H6 119.3
C5 C6 H6 119.3
C8 C7 C6 121.1(2)
C8 C7 H7 119.4
C6 C7 H7 119.4
C7 C8 C9 118.90(19)
C7 C8 H8 120.6
C9 C8 H8 120.6
C8 C9 C10 120.4(2)
C8 C9 H9 119.8
C10 C9 H9 119.8
C9 C10 C5 122.27(19)
C9 C10 H10 118.9
C5 C10 H10 118.9
C16 C11 C12 118.35(18)
C16 C11 C1 120.88(17)
C12 C11 C1 120.77(17)
C11 C12 C13 121.2(2)
C11 C12 H12 119.4
C13 C12 H12 119.4
C14 C13 C12 119.7(2)
C14 C13 H13 120.1
C12 C13 H13 120.1
C15 C14 C13 119.77(19)
C15 C14 H14 120.1
C13 C14 H14 120.1
C14 C15 C16 120.4(2)
C14 C15 H15 119.8
C16 C15 H15 119.8
C11 C16 C15 120.5(2)
C11 C16 H16 119.7
C15 C16 H16 119.7
C22 C17 C18 118.81(18)
C22 C17 C3 118.57(17)
C18 C17 C3 122.52(18)
C19 C18 C17 120.4(2)
C19 C18 H18 119.8
C17 C18 H18 119.8
C20 C19 C18 120.2(2)
C20 C19 H19 119.9
C18 C19 H19 119.9
C21 C20 C19 119.8(2)
C21 C20 H20 120.1
C19 C20 H20 120.1
C20 C21 C22 120.1(2)
C20 C21 H21 119.9
C22 C21 H21 119.9
C17 C22 C21 120.7(2)
C17 C22 H22 119.7
C21 C22 H22 119.7
C28 C23 C24 117.33(17)
C28 C23 C4 120.70(17)
C24 C23 C4 121.81(17)
C25 C24 C23 121.16(19)
C25 C24 H24 119.4
C23 C24 H24 119.4
C26 C25 C24 120.31(19)
C26 C25 H25 119.8
C24 C25 H25 119.8
C27 C26 C25 119.30(18)
C27 C26 H26 120.4
C25 C26 H26 120.4
C26 C27 C28 120.4(2)
C26 C27 H27 119.8
C28 C27 H27 119.8
C27 C28 C23 121.44(19)
C27 C28 H28 119.3
C23 C28 H28 119.3
C30 C29 Si1 169.3(3)
C38 C37 Si1 129.2(3)
C38 C37 H37 115.4
Si1 C37 H37 115.4
C29 C30 C31 177.0(5)
C32 C31 C36 120.0
C32 C31 C30 118.9(5)
C36 C31 C30 121.0(5)
C33 C32 C31 120.0
C33 C32 H32A 120.0
C31 C32 H32A 120.0
C32 C33 C34 120.0
C32 C33 H33A 120.0
C34 C33 H33A 120.0
C35 C34 C33 120.0
C35 C34 H34A 120.0
C33 C34 H34A 120.0
C36 C35 C34 120.0
C36 C35 H35A 120.0
C34 C35 H35A 120.0
C35 C36 C31 120.0
C35 C36 H36A 120.0
C31 C36 H36A 120.0
C37 C38 C39 125.8(5)
C37 C38 H38A 117.1
C39 C38 H38A 117.1
C40 C39 C44 120.0
C40 C39 C38 129.3(7)
C44 C39 C38 110.5(7)
C41 C40 C39 120.0
C41 C40 H40A 120.0
C39 C40 H40A 120.0
C40 C41 C42 120.0
C40 C41 H41A 120.0
C42 C41 H41A 120.0
C43 C42 C41 120.0
C43 C42 H42A 120.0
C41 C42 H42A 120.0
C42 C43 C44 120.0
C42 C43 H43A 120.0
C44 C43 H43A 120.0
C43 C44 C39 120.0
C43 C44 H44A 120.0
C39 C44 H44A 120.0
C32' C31' C36' 120.0
C32' C31' C30' 110.6(7)
C36' C31' C30' 129.4(7)
C33' C32' C31' 120.0
C33' C32' H32B 120.0
C31' C32' H32B 120.0
C32' C33' C34' 120.0
C32' C33' H33B 120.0
C34' C33' H33B 120.0
C35' C34' C33' 120.0
C35' C34' H34B 120.0
C33' C34' H34B 120.0
C36' C35' C34' 120.0
C36' C35' H35B 120.0
C34' C35' H35B 120.0
C35' C36' C31' 120.0
C35' C36' H36B 120.0
C31' C36' H36B 120.0
C39' C38' H38' 108.0
C40' C39' C44' 120.0
C40' C39' C38' 119.2(5)
C44' C39' C38' 120.8(5)
C39' C40' C41' 120.0
C39' C40' H40B 120.0
C41' C40' H40B 120.0
C42' C41' C40' 120.0
C42' C41' H41B 120.0
C40' C41' H41B 120.0
C43' C42' C41' 120.0
C43' C42' H42B 120.0
C41' C42' H42B 120.0
C44' C43' C42' 120.0
C44' C43' H43B 120.0
C42' C43' H43B 120.0
C43' C44' C39' 120.0
C43' C44' H44B 120.0
C39' C44' H44B 120.0

loop_
_geom_bond_atom_site_label_1
_geom_bond_atom_site_label_2
_geom_bond_distance
Si1 C29 1.827(2)
Si1 C37 1.836(2)
Si1 C4 1.8630(19)
Si1 C2 1.8784(19)
C1 C2 1.360(2)
C1 C11 1.498(2)
C1 C3 1.506(2)
C2 C5 1.477(2)
C3 C4 1.363(2)
C3 C17 1.496(2)
C4 C23 1.479(3)
C5 C6 1.392(3)
C5 C10 1.390(3)
C6 C7 1.386(3)
C6 H6 0.9500
C7 C8 1.363(3)
C7 H7 0.9500
C8 C9 1.362(3)
C8 H8 0.9500
C9 C10 1.382(3)
C9 H9 0.9500
C10 H10 0.9500
C11 C16 1.380(3)
C11 C12 1.387(3)
C12 C13 1.387(3)
C12 H12 0.9500
C13 C14 1.376(3)
C13 H13 0.9500
C14 C15 1.373(3)
C14 H14 0.9500
C15 C16 1.391(3)
C15 H15 0.9500
C16 H16 0.9500
C17 C22 1.387(3)
C17 C18 1.391(3)
C18 C19 1.387(3)
C18 H18 0.9500
C19 C20 1.382(4)
C19 H19 0.9500
C20 C21 1.378(4)
C20 H20 0.9500
C21 C22 1.387(3)
C21 H21 0.9500
C22 H22 0.9500
C23 C28 1.393(3)
C23 C24 1.398(3)
C24 C25 1.387(3)
C24 H24 0.9500
C25 C26 1.384(3)
C25 H25 0.9500
C26 C27 1.376(3)
C26 H26 0.9500
C27 C28 1.385(3)
C27 H27 0.9500
C28 H28 0.9500
C29 C30 1.154(5)
C37 C38 1.331(5)
C37 H37 0.9500
C30 C31 1.453(6)
C31 C32 1.3900
C31 C36 1.3900
C32 C33 1.3900
C32 H32A 0.9500
C33 C34 1.3900
C33 H33A 0.9500
C34 C35 1.3900
C34 H34A 0.9500
C35 C36 1.3900
C35 H35A 0.9500
C36 H36A 0.9500
C38 C39 1.517(6)
C38 H38A 0.9500
C39 C40 1.3900
C39 C44 1.3900
C40 C41 1.3900
C40 H40A 0.9500
C41 C42 1.3900
C41 H41A 0.9500
C42 C43 1.3900
C42 H42A 0.9500
C43 C44 1.3900
C43 H43A 0.9500
C44 H44A 0.9500
C30' C31' 1.450(6)
C31' C32' 1.3900
C31' C36' 1.3900
C32' C33' 1.3900
C32' H32B 0.9500
C33' C34' 1.3900
C33' H33B 0.9500
C34' C35' 1.3900
C34' H34B 0.9500
C35' C36' 1.3900
C35' H35B 0.9500
C36' H36B 0.9500
C38' C39' 1.454(6)
C38' H38' 0.9500
C39' C40' 1.3900
C39' C44' 1.3900
C40' C41' 1.3900
C40' H40B 0.9500
C41' C42' 1.3900
C41' H41B 0.9500
C42' C43' 1.3900
C42' H42B 0.9500
C43' C44' 1.3900
C43' H43B 0.9500
C44' H44B 0.9500

loop_
_geom_torsion_atom_site_label_1
_geom_torsion_atom_site_label_2
_geom_torsion_atom_site_label_3
_geom_torsion_atom_site_label_4
_geom_torsion
C11 C1 C2 C5 -2.8(3)
C3 C1 C2 C5 175.81(18)
C11 C1 C2 Si1 -179.61(15)
C3 C1 C2 Si1 -1.0(2)
C29 Si1 C2 C1 113.61(14)
C37 Si1 C2 C1 -124.86(14)
C4 Si1 C2 C1 -1.76(14)
C29 Si1 C2 C5 -63.39(18)
C37 Si1 C2 C5 58.14(19)
C4 Si1 C2 C5 -178.76(16)
C2 C1 C3 C4 4.7(2)
C11 C1 C3 C4 -176.59(17)
C2 C1 C3 C17 -169.75(17)
C11 C1 C3 C17 8.9(2)
C17 C3 C4 C23 -9.8(3)
C1 C3 C4 C23 176.17(18)
C17 C3 C4 Si1 168.42(15)
C1 C3 C4 Si1 -5.6(2)
C29 Si1 C4 C3 -112.58(15)
C37 Si1 C4 C3 123.64(15)
C2 Si1 C4 C3 4.22(15)
C29 Si1 C4 C23 65.65(19)
C37 Si1 C4 C23 -58.1(2)
C2 Si1 C4 C23 -177.55(17)
C1 C2 C5 C6 16.0(3)
Si1 C2 C5 C6 -167.70(19)
C1 C2 C5 C10 -163.0(2)
Si1 C2 C5 C10 13.3(3)
C10 C5 C6 C7 3.1(4)
C2 C5 C6 C7 -175.9(2)
C5 C6 C7 C8 -0.4(4)
C6 C7 C8 C9 -1.9(4)
C7 C8 C9 C10 1.5(4)
C8 C9 C10 C5 1.4(4)
C6 C5 C10 C9 -3.6(4)
C2 C5 C10 C9 175.5(2)
C2 C1 C11 C16 88.0(2)
C3 C1 C11 C16 -90.5(2)
C2 C1 C11 C12 -91.1(2)
C3 C1 C11 C12 90.3(2)
C16 C11 C12 C13 0.3(3)
C1 C11 C12 C13 179.5(2)
C11 C12 C13 C14 -0.2(4)
C12 C13 C14 C15 -0.3(4)
C13 C14 C15 C16 0.8(3)
C12 C11 C16 C15 0.1(3)
C1 C11 C16 C15 -179.01(19)
C14 C15 C16 C11 -0.7(3)
C4 C3 C17 C22 -63.9(3)
C1 C3 C17 C22 110.1(2)
C4 C3 C17 C18 119.8(2)
C1 C3 C17 C18 -66.3(2)
C22 C17 C18 C19 -0.8(3)
C3 C17 C18 C19 175.48(18)
C17 C18 C19 C20 0.1(3)
C18 C19 C20 C21 0.7(3)
C19 C20 C21 C22 -0.7(3)
C18 C17 C22 C21 0.7(3)
C3 C17 C22 C21 -175.71(17)
C20 C21 C22 C17 0.0(3)
C3 C4 C23 C28 150.0(2)
Si1 C4 C23 C28 -27.9(3)
C3 C4 C23 C24 -34.8(3)
Si1 C4 C23 C24 147.35(16)
C28 C23 C24 C25 -0.9(3)
C4 C23 C24 C25 -176.32(18)
C23 C24 C25 C26 -0.2(3)
C24 C25 C26 C27 0.5(3)
C25 C26 C27 C28 0.3(3)
C26 C27 C28 C23 -1.5(3)
C24 C23 C28 C27 1.7(3)
C4 C23 C28 C27 177.21(19)
C37 Si1 C29 C30 29.2(18)
C4 Si1 C29 C30 -101.3(18)
C2 Si1 C29 C30 154.9(18)
C29 Si1 C37 C38 2.4(5)
C4 Si1 C37 C38 128.9(4)
C2 Si1 C37 C38 -123.1(4)
Si1 C29 C30 C31 -164(11)
C29 C30 C31 C32 141(12)
C29 C30 C31 C36 -35(13)
C36 C31 C32 C33 0.0
C30 C31 C32 C33 -175.9(11)
C31 C32 C33 C34 0.0
C32 C33 C34 C35 0.0
C33 C34 C35 C36 0.0
C34 C35 C36 C31 0.0
C32 C31 C36 C35 0.0
C30 C31 C36 C35 175.8(11)
Si1 C37 C38 C39 171.1(5)
C37 C38 C39 C40 -30.0(10)
C37 C38 C39 C44 154.8(6)
C44 C39 C40 C41 0.0
C38 C39 C40 C41 -174.8(9)
C39 C40 C41 C42 0.0
C40 C41 C42 C43 0.0
C41 C42 C43 C44 0.0
C42 C43 C44 C39 0.0
C40 C39 C44 C43 0.0
C38 C39 C44 C43 175.7(7)
C36' C31' C32' C33' 0.0
C30' C31' C32' C33' 178.1(7)
C31' C32' C33' C34' 0.0
C32' C33' C34' C35' 0.0
C33' C34' C35' C36' 0.0
C34' C35' C36' C31' 0.0
C32' C31' C36' C35' 0.0
C30' C31' C36' C35' -177.7(9)
C44' C39' C40' C41' 0.0
C38' C39' C40' C41' -178.4(11)
C39' C40' C41' C42' 0.0
C40' C41' C42' C43' 0.0
C41' C42' C43' C44' 0.0
C42' C43' C44' C39' 0.0
C40' C39' C44' C43' 0.0
C38' C39' C44' C43' 178.4(11)
